data_4306916
loop_
_publ_author_name
'Sean E. Durran'
'Mark R. J. Elsegood'
'Shelly R. Hammond'
'Martin B. Smith'

_publ_section_title
;
Coordination Studies of a New Unsymmetrical
\k4-PNN'N''-Tetradentate Ligand: Stepwise Formation and
Structural Characterization
;
_journal_name_full 'Inorganic Chemistry'
_journal_page_first 2755
_journal_page_last 2766
_journal_paper_doi 10.1021/ic061196s
_journal_volume 46
_journal_year 2007
_chemical_formula_sum 'C35 H30 Cl2 N3 O3 P Pt'
_chemical_formula_weight 837.58
_chemical_name_systematic
;
 ?
;
_space_group_IT_number 2
_symmetry_cell_setting triclinic
_symmetry_space_group_name_Hall '-P 1'
_symmetry_space_group_name_H-M 'P -1'
_atom_sites_solution_hydrogens 'geom except H2 & H3 coords freely refined'
_atom_sites_solution_primary direct
_atom_sites_solution_secondary difmap
_audit_creation_method SHELXL-97
_cell_angle_alpha 108.757(2)
_cell_angle_beta 107.033(2)
_cell_angle_gamma 90.723(2)
_cell_formula_units_Z 2
_cell_length_a 10.2631(4)
_cell_length_b 12.6371(5)
_cell_length_c 13.9101(5)
_cell_measurement_reflns_used 11031
_cell_measurement_temperature 150(2)
_cell_measurement_theta_max 29.01
_cell_measurement_theta_min 2.54
_cell_volume 1621.93(11)
_computing_cell_refinement 'Bruker SAINT'
_computing_data_collection 'Bruker SMART'
_computing_data_reduction 'Bruker SAINT'
_computing_molecular_graphics 'Bruker SHELXTL'
_computing_publication_material 'Bruker SHELXTL and local programs'
_computing_structure_refinement 'Bruker SHELXTL'
_computing_structure_solution 'Bruker SHELXTL'
_diffrn_ambient_temperature 150(2)
_diffrn_measured_fraction_theta_full 0.994
_diffrn_measured_fraction_theta_max 0.875
_diffrn_measurement_device_type 'Bruker SMART 1000 CCD diffractometer'
_diffrn_measurement_method '\w rotation with narrow frames'
_diffrn_radiation_monochromator graphite
_diffrn_radiation_source 'sealed tube'
_diffrn_radiation_type MoK\a
_diffrn_radiation_wavelength 0.71073
_diffrn_reflns_av_R_equivalents 0.0137
_diffrn_reflns_av_sigmaI/netI 0.0226
_diffrn_reflns_limit_h_max 13
_diffrn_reflns_limit_h_min -13
_diffrn_reflns_limit_k_max 17
_diffrn_reflns_limit_k_min -16
_diffrn_reflns_limit_l_max 18
_diffrn_reflns_limit_l_min -17
_diffrn_reflns_number 14573
_diffrn_reflns_theta_full 26.00
_diffrn_reflns_theta_max 29.01
_diffrn_reflns_theta_min 1.71
_diffrn_standards_decay_% 0
_diffrn_standards_number 0
_exptl_absorpt_coefficient_mu 4.580
_exptl_absorpt_correction_T_max 0.657
_exptl_absorpt_correction_T_min 0.406
_exptl_absorpt_correction_type multi-scan
_exptl_absorpt_process_details 'SADABS v2.03, Sheldrick, G.M., (2001)'
_exptl_crystal_colour yellow
_exptl_crystal_density_diffrn 1.715
_exptl_crystal_density_method 'not measured'
_exptl_crystal_description block
_exptl_crystal_F_000 824
_exptl_crystal_size_max 0.24
_exptl_crystal_size_mid 0.15
_exptl_crystal_size_min 0.10
_refine_diff_density_max 0.660
_refine_diff_density_min -0.504
_refine_diff_density_rms 0.074
_refine_ls_extinction_method none
_refine_ls_goodness_of_fit_ref 1.033
_refine_ls_hydrogen_treatment mixed
_refine_ls_matrix_type full
_refine_ls_number_parameters 476
_refine_ls_number_reflns 7543
_refine_ls_number_restraints 265
_refine_ls_restrained_S_all 1.029
_refine_ls_R_factor_all 0.0204
_refine_ls_R_factor_gt 0.0173
_refine_ls_shift/su_max 0.003
_refine_ls_shift/su_mean 0.000
_refine_ls_structure_factor_coef Fsqd
_refine_ls_weighting_details 'calc w=1/[\s^2^(Fo^2^)+(0.0153P)^2^+1.0648P] where P=(Fo^2^+2Fc^2^)/3'
_refine_ls_weighting_scheme calc
_refine_ls_wR_factor_gt 0.0377
_refine_ls_wR_factor_ref 0.0390
_reflns_number_gt 6999
_reflns_number_total 7543
_reflns_threshold_expression I>2\s(I)
_cod_data_source_file ic061196ssi20060703_115123_3.cif
_cod_data_source_block 4a
_cod_database_code 4306916

loop_
_symmetry_equiv_pos_as_xyz
'x, y, z'
'-x, -y, -z'

loop_
_atom_site_label
_atom_site_type_symbol
_atom_site_fract_x
_atom_site_fract_y
_atom_site_fract_z
_atom_site_U_iso_or_equiv
_atom_site_adp_type
_atom_site_occupancy
_atom_site_symmetry_multiplicity
_atom_site_calc_flag
_atom_site_refinement_flags
_atom_site_disorder_assembly
_atom_site_disorder_group
Pt1 Pt 0.195890(8) 0.757025(7) 0.200479(6) 0.01743(3) Uani 1 1 d . . .
Cl1 Cl 0.09823(6) 0.81088(5) 0.33452(5) 0.02911(12) Uani 1 1 d . . .
Cl2 Cl -0.00363(5) 0.79712(5) 0.08289(4) 0.02650(12) Uani 1 1 d . . .
P1 P 0.37960(5) 0.71397(4) 0.30286(4) 0.01717(11) Uani 1 1 d . . .
N1 N 0.28636(18) 0.70964(14) 0.08319(13) 0.0172(3) Uani 1 1 d . . .
C1 C 0.5290(2) 0.78318(17) 0.29377(17) 0.0197(4) Uani 1 1 d . . .
C2 C 0.6481(2) 0.82676(19) 0.38039(19) 0.0261(5) Uani 1 1 d . . .
H2A H 0.6494 0.8284 0.4494 0.031 Uiso 1 1 calc R . .
C3 C 0.7655(2) 0.8681(2) 0.3663(2) 0.0326(6) Uani 1 1 d . . .
H3A H 0.8456 0.8993 0.4260 0.039 Uiso 1 1 calc R . .
C4 C 0.7654(2) 0.8635(2) 0.2657(2) 0.0315(5) Uani 1 1 d . . .
H4 H 0.8457 0.8909 0.2561 0.038 Uiso 1 1 calc R . .
C5 C 0.6485(2) 0.81910(19) 0.17904(19) 0.0257(5) Uani 1 1 d . . .
H5 H 0.6499 0.8144 0.1098 0.031 Uiso 1 1 calc R . .
C6 C 0.5280(2) 0.78082(18) 0.19145(17) 0.0207(4) Uani 1 1 d . . .
C7 C 0.4140(2) 0.72917(18) 0.09375(17) 0.0213(4) Uani 1 1 d . . .
H7 H 0.4370 0.7070 0.0293 0.026 Uiso 1 1 calc R . .
C8 C 0.2041(2) 0.64069(18) -0.02482(17) 0.0202(4) Uani 1 1 d . . .
C9 C 0.1853(3) 0.52518(19) -0.04918(19) 0.0282(5) Uani 1 1 d . . .
H9 H 0.2191 0.4930 0.0051 0.034 Uiso 1 1 calc R . .
C10 C 0.1165(3) 0.4568(2) -0.1533(2) 0.0315(5) Uani 1 1 d . . .
H10 H 0.1033 0.3775 -0.1709 0.038 Uiso 1 1 calc R . .
C11 C 0.0674(3) 0.5046(2) -0.23141(19) 0.0312(5) Uani 1 1 d . . .
H11 H 0.0210 0.4577 -0.3029 0.037 Uiso 1 1 calc R . .
C12 C 0.0849(2) 0.6200(2) -0.20671(18) 0.0267(5) Uani 1 1 d . . .
H12 H 0.0496 0.6520 -0.2609 0.032 Uiso 1 1 calc R . .
C13 C 0.1540(2) 0.68924(18) -0.10267(17) 0.0201(4) Uani 1 1 d . . .
N2 N 0.1707(2) 0.80866(16) -0.07627(15) 0.0217(4) Uani 1 1 d . . .
H2 H 0.121(3) 0.839(2) -0.053(2) 0.026 Uiso 1 1 d . . .
C14 C 0.2829(2) 0.86730(19) -0.07298(18) 0.0246(5) Uani 1 1 d . . .
O1 O 0.37989(19) 0.82417(15) -0.09702(16) 0.0392(5) Uani 1 1 d . . .
C15 C 0.2823(3) 0.9941(2) -0.0395(2) 0.0301(5) Uani 1 1 d . . .
H15A H 0.3772 1.0304 0.0015 0.036 Uiso 1 1 calc R . .
H15B H 0.2529 1.0152 -0.1047 0.036 Uiso 1 1 calc R . .
N3 N 0.1945(2) 1.03788(17) 0.02412(17) 0.0271(4) Uani 1 1 d . A .
H3 H 0.137(3) 1.069(2) 0.005(2) 0.033 Uiso 1 1 d . . .
C16 C 0.2288(3) 1.0374(2) 0.1250(2) 0.0363(6) Uani 1 1 d DU . .
O2 O 0.3252(2) 0.99420(16) 0.16450(15) 0.0490(5) Uani 1 1 d DU A .
O3 O 0.1269(5) 1.0830(3) 0.1692(3) 0.0343(9) Uani 0.698(6) 1 d PDU A 1
C17 C 0.1276(6) 1.0693(3) 0.2697(3) 0.0464(13) Uani 0.698(6) 1 d PDU A 1
H17A H 0.2101 1.0349 0.2972 0.056 Uiso 0.698(6) 1 calc PR A 1
H17B H 0.0455 1.0186 0.2574 0.056 Uiso 0.698(6) 1 calc PR A 1
C18 C 0.1274(3) 1.1818(2) 0.35050(19) 0.0299(5) Uani 1 1 d DU . .
C19 C 0.2217(5) 1.2699(4) 0.3795(4) 0.0337(10) Uani 0.698(6) 1 d PDU A 1
H19 H 0.2923 1.2626 0.3471 0.040 Uiso 0.698(6) 1 calc PR A 1
C20 C 0.2185(6) 1.3707(4) 0.4554(3) 0.0482(13) Uani 0.698(6) 1 d PDU A 1
H20 H 0.2887 1.4310 0.4768 0.058 Uiso 0.698(6) 1 calc PR A 1
C21 C 0.1142(8) 1.3848(5) 0.5004(5) 0.0501(16) Uani 0.698(6) 1 d PDU A 1
H21 H 0.1115 1.4550 0.5517 0.060 Uiso 0.698(6) 1 calc PR A 1
C22 C 0.0135(8) 1.2964(6) 0.4707(9) 0.048(2) Uani 0.698(6) 1 d PDU A 1
H22 H -0.0571 1.3050 0.5031 0.057 Uiso 0.698(6) 1 calc PR A 1
C23 C 0.0159(5) 1.1959(4) 0.3940(4) 0.0354(10) Uani 0.698(6) 1 d PDU A 1
H23 H -0.0560 1.1364 0.3700 0.042 Uiso 0.698(6) 1 calc PR A 1
O3X O 0.1777(10) 1.1112(7) 0.1875(7) 0.0292(19) Uani 0.302(6) 1 d PDU A 2
C17X C 0.2265(11) 1.1098(9) 0.2970(6) 0.038(2) Uani 0.302(6) 1 d PDU A 2
H17C H 0.3231 1.1443 0.3331 0.046 Uiso 0.302(6) 1 calc PR A 2
H17D H 0.2189 1.0321 0.2983 0.046 Uiso 0.302(6) 1 calc PR A 2
C19X C 0.1860(11) 1.2941(8) 0.4121(9) 0.035(2) Uani 0.302(6) 1 d PDU A 2
H19X H 0.2735 1.3231 0.4152 0.042 Uiso 0.302(6) 1 calc PR A 2
C20X C 0.1062(18) 1.3579(14) 0.4672(11) 0.057(4) Uani 0.302(6) 1 d PDU A 2
H20X H 0.1379 1.4348 0.5081 0.068 Uiso 0.302(6) 1 calc PR A 2
C21X C -0.0167(18) 1.3136(15) 0.465(2) 0.053(4) Uani 0.302(6) 1 d PDU A 2
H21X H -0.0719 1.3604 0.5005 0.064 Uiso 0.302(6) 1 calc PR A 2
C22X C -0.0616(12) 1.1996(11) 0.4097(9) 0.057(3) Uani 0.302(6) 1 d PDU A 2
H22X H -0.1448 1.1669 0.4107 0.069 Uiso 0.302(6) 1 calc PR A 2
C23X C 0.0161(9) 1.1359(10) 0.3544(10) 0.045(3) Uani 0.302(6) 1 d PDU A 2
H23X H -0.0114 1.0576 0.3185 0.054 Uiso 0.302(6) 1 calc PR A 2
C24 C 0.3942(2) 0.56493(17) 0.24824(16) 0.0187(4) Uani 1 1 d . . .
C25 C 0.5162(2) 0.52515(19) 0.23434(18) 0.0236(5) Uani 1 1 d . . .
H25 H 0.5970 0.5762 0.2576 0.028 Uiso 1 1 calc R . .
C26 C 0.5189(3) 0.4108(2) 0.18638(19) 0.0288(5) Uani 1 1 d . . .
H26 H 0.6015 0.3836 0.1764 0.035 Uiso 1 1 calc R . .
C27 C 0.4014(3) 0.3359(2) 0.15300(19) 0.0291(5) Uani 1 1 d . . .
H27 H 0.4038 0.2578 0.1198 0.035 Uiso 1 1 calc R . .
C28 C 0.2808(3) 0.37437(19) 0.16787(19) 0.0286(5) Uani 1 1 d . . .
H28 H 0.2011 0.3227 0.1462 0.034 Uiso 1 1 calc R . .
C29 C 0.2768(2) 0.48910(19) 0.21469(19) 0.0252(5) Uani 1 1 d . . .
H29 H 0.1936 0.5158 0.2238 0.030 Uiso 1 1 calc R . .
C30 C 0.3997(2) 0.74494(19) 0.44201(17) 0.0222(4) Uani 1 1 d . . .
C31 C 0.4106(3) 0.8561(2) 0.50886(19) 0.0326(6) Uani 1 1 d . . .
H31 H 0.4100 0.9154 0.4808 0.039 Uiso 1 1 calc R . .
C32 C 0.4223(3) 0.8809(2) 0.6158(2) 0.0426(7) Uani 1 1 d . . .
H32 H 0.4329 0.9570 0.6613 0.051 Uiso 1 1 calc R . .
C33 C 0.4184(3) 0.7945(3) 0.6565(2) 0.0407(7) Uani 1 1 d . . .
H33 H 0.4241 0.8112 0.7294 0.049 Uiso 1 1 calc R . .
C34 C 0.4064(3) 0.6843(2) 0.5908(2) 0.0405(7) Uani 1 1 d . . .
H34 H 0.4037 0.6252 0.6187 0.049 Uiso 1 1 calc R . .
C35 C 0.3983(3) 0.6591(2) 0.48429(19) 0.0301(5) Uani 1 1 d . . .
H35 H 0.3917 0.5829 0.4401 0.036 Uiso 1 1 calc R . .

loop_
_atom_site_aniso_label
_atom_site_aniso_U_11
_atom_site_aniso_U_22
_atom_site_aniso_U_33
_atom_site_aniso_U_23
_atom_site_aniso_U_13
_atom_site_aniso_U_12
Pt1 0.01727(4) 0.01852(4) 0.01901(4) 0.00889(3) 0.00642(3) 0.00579(3)
Cl1 0.0266(3) 0.0414(3) 0.0267(3) 0.0152(2) 0.0146(2) 0.0143(2)
Cl2 0.0214(3) 0.0373(3) 0.0283(3) 0.0197(2) 0.0090(2) 0.0117(2)
P1 0.0181(3) 0.0185(3) 0.0175(3) 0.0087(2) 0.0064(2) 0.0049(2)
N1 0.0202(9) 0.0161(8) 0.0176(8) 0.0087(7) 0.0057(7) 0.0045(7)
C1 0.0204(10) 0.0174(10) 0.0239(11) 0.0106(9) 0.0066(9) 0.0051(8)
C2 0.0255(12) 0.0281(12) 0.0254(12) 0.0140(10) 0.0035(9) 0.0030(9)
C3 0.0208(12) 0.0384(14) 0.0379(14) 0.0201(12) 0.0001(10) 0.0006(10)
C4 0.0200(11) 0.0365(14) 0.0460(15) 0.0241(12) 0.0106(11) 0.0026(10)
C5 0.0250(12) 0.0283(12) 0.0307(12) 0.0174(10) 0.0104(10) 0.0056(9)
C6 0.0207(10) 0.0207(10) 0.0238(11) 0.0111(9) 0.0074(9) 0.0058(8)
C7 0.0269(11) 0.0221(11) 0.0204(10) 0.0117(9) 0.0100(9) 0.0047(9)
C8 0.0208(10) 0.0215(11) 0.0178(10) 0.0057(8) 0.0064(8) 0.0032(8)
C9 0.0353(13) 0.0223(11) 0.0285(12) 0.0105(10) 0.0103(10) 0.0038(10)
C10 0.0362(14) 0.0211(11) 0.0347(14) 0.0029(10) 0.0149(11) -0.0018(10)
C11 0.0318(13) 0.0325(13) 0.0215(11) -0.0016(10) 0.0094(10) -0.0033(10)
C12 0.0261(12) 0.0335(13) 0.0199(11) 0.0094(10) 0.0061(9) 0.0037(10)
C13 0.0204(10) 0.0205(10) 0.0206(10) 0.0070(9) 0.0080(8) 0.0040(8)
N2 0.0252(10) 0.0210(10) 0.0226(10) 0.0091(8) 0.0106(8) 0.0094(8)
C14 0.0305(12) 0.0235(11) 0.0258(11) 0.0118(9) 0.0134(10) 0.0078(9)
O1 0.0432(11) 0.0279(9) 0.0631(13) 0.0178(9) 0.0379(10) 0.0124(8)
C15 0.0328(13) 0.0253(12) 0.0406(14) 0.0160(11) 0.0182(11) 0.0079(10)
N3 0.0314(11) 0.0239(10) 0.0294(11) 0.0123(8) 0.0103(9) 0.0150(8)
C16 0.0549(17) 0.0229(12) 0.0263(13) 0.0064(10) 0.0076(12) 0.0113(11)
O2 0.0622(13) 0.0331(10) 0.0351(11) 0.0108(9) -0.0085(10) 0.0130(9)
O3 0.060(3) 0.0176(19) 0.0253(18) 0.0035(14) 0.0182(19) 0.0084(16)
C17 0.085(4) 0.027(2) 0.036(2) 0.0114(17) 0.032(2) 0.008(2)
C18 0.0433(14) 0.0268(12) 0.0217(11) 0.0101(10) 0.0112(10) 0.0089(10)
C19 0.038(3) 0.037(2) 0.032(3) 0.0157(19) 0.0163(18) 0.0045(18)
C20 0.075(3) 0.031(2) 0.032(2) 0.0079(18) 0.012(2) -0.011(2)
C21 0.100(4) 0.030(3) 0.027(4) 0.008(2) 0.032(3) 0.022(3)
C22 0.065(5) 0.055(3) 0.041(3) 0.025(3) 0.034(4) 0.035(3)
C23 0.041(2) 0.037(2) 0.033(2) 0.0133(19) 0.0170(19) 0.002(2)
O3X 0.049(5) 0.010(4) 0.025(4) 0.002(3) 0.011(4) 0.002(3)
C17X 0.052(6) 0.042(5) 0.025(4) 0.012(4) 0.015(4) 0.021(5)
C19X 0.030(5) 0.040(5) 0.029(6) 0.008(4) 0.003(4) 0.000(4)
C20X 0.079(7) 0.047(7) 0.021(8) -0.008(5) 0.003(6) 0.029(5)
C21X 0.058(7) 0.088(8) 0.028(6) 0.027(6) 0.022(5) 0.061(6)
C22X 0.040(6) 0.101(8) 0.057(7) 0.050(6) 0.027(5) 0.023(5)
C23X 0.034(5) 0.042(6) 0.056(7) 0.018(5) 0.006(4) 0.004(4)
C24 0.0224(11) 0.0188(10) 0.0181(10) 0.0096(8) 0.0072(8) 0.0057(8)
C25 0.0243(11) 0.0238(11) 0.0260(11) 0.0108(9) 0.0098(9) 0.0063(9)
C26 0.0329(13) 0.0287(12) 0.0310(12) 0.0125(10) 0.0162(10) 0.0143(10)
C27 0.0404(14) 0.0210(11) 0.0254(12) 0.0076(9) 0.0098(10) 0.0089(10)
C28 0.0310(13) 0.0222(11) 0.0302(12) 0.0110(10) 0.0042(10) 0.0003(9)
C29 0.0221(11) 0.0246(11) 0.0302(12) 0.0113(10) 0.0078(9) 0.0047(9)
C30 0.0207(11) 0.0263(11) 0.0214(11) 0.0125(9) 0.0046(9) 0.0045(9)
C31 0.0450(15) 0.0274(12) 0.0249(12) 0.0094(10) 0.0094(11) 0.0110(11)
C32 0.0608(19) 0.0364(15) 0.0251(13) 0.0048(11) 0.0110(13) 0.0174(13)
C33 0.0492(17) 0.0557(18) 0.0195(12) 0.0129(12) 0.0136(12) 0.0119(14)
C34 0.0568(18) 0.0444(16) 0.0284(13) 0.0205(12) 0.0161(13) 0.0026(13)
C35 0.0362(14) 0.0316(13) 0.0241(12) 0.0118(10) 0.0092(10) 0.0023(10)

loop_
_atom_type_symbol
_atom_type_description
_atom_type_scat_dispersion_real
_atom_type_scat_dispersion_imag
_atom_type_scat_source
C C 0.0033 0.0016 'International Tables Vol C Tables 4.2.6.8 and 6.1.1.4'
H H 0.0000 0.0000 'International Tables Vol C Tables 4.2.6.8 and 6.1.1.4'
N N 0.0061 0.0033 'International Tables Vol C Tables 4.2.6.8 and 6.1.1.4'
O O 0.0106 0.0060 'International Tables Vol C Tables 4.2.6.8 and 6.1.1.4'
P P 0.1023 0.0942 'International Tables Vol C Tables 4.2.6.8 and 6.1.1.4'
Cl Cl 0.1484 0.1585 'International Tables Vol C Tables 4.2.6.8 and 6.1.1.4'
Pt Pt -1.7033 8.3905 'International Tables Vol C Tables 4.2.6.8 and 6.1.1.4'

loop_
_geom_angle_atom_site_label_1
_geom_angle_atom_site_label_2
_geom_angle_atom_site_label_3
_geom_angle
_geom_angle_site_symmetry_1
_geom_angle_site_symmetry_3
_geom_angle_publ_flag
N1 Pt1 P1 86.47(5) . . ?
N1 Pt1 Cl1 178.94(5) . . ?
P1 Pt1 Cl1 92.56(2) . . ?
N1 Pt1 Cl2 91.65(5) . . ?
P1 Pt1 Cl2 177.58(2) . . ?
Cl1 Pt1 Cl2 89.33(2) . . ?
C30 P1 C1 107.66(10) . . ?
C30 P1 C24 106.83(10) . . ?
C1 P1 C24 104.10(10) . . ?
C30 P1 Pt1 119.28(7) . . ?
C1 P1 Pt1 108.03(7) . . ?
C24 P1 Pt1 109.89(7) . . ?
C7 N1 C8 113.60(18) . . ?
C7 N1 Pt1 127.05(15) . . ?
C8 N1 Pt1 119.26(13) . . ?
C2 C1 C6 119.5(2) . . ?
C2 C1 P1 122.76(17) . . ?
C6 C1 P1 117.40(16) . . ?
C1 C2 C3 120.4(2) . . ?
C4 C3 C2 120.2(2) . . ?
C5 C4 C3 119.9(2) . . ?
C4 C5 C6 121.2(2) . . ?
C5 C6 C1 118.9(2) . . ?
C5 C6 C7 116.3(2) . . ?
C1 C6 C7 124.43(19) . . ?
N1 C7 C6 128.6(2) . . ?
C9 C8 C13 121.1(2) . . ?
C9 C8 N1 118.30(19) . . ?
C13 C8 N1 120.51(19) . . ?
C8 C9 C10 119.5(2) . . ?
C11 C10 C9 119.7(2) . . ?
C10 C11 C12 120.7(2) . . ?
C11 C12 C13 120.1(2) . . ?
C8 C13 C12 118.9(2) . . ?
C8 C13 N2 120.70(19) . . ?
C12 C13 N2 120.4(2) . . ?
C14 N2 C13 123.98(19) . . ?
O1 C14 N2 123.8(2) . . ?
O1 C14 C15 120.4(2) . . ?
N2 C14 C15 115.8(2) . . ?
N3 C15 C14 114.6(2) . . ?
C16 N3 C15 119.5(2) . . ?
O2 C16 O3X 118.5(5) . . ?
O2 C16 N3 123.9(3) . . ?
O3X C16 N3 115.1(5) . . ?
O2 C16 O3 127.3(3) . . ?
N3 C16 O3 108.4(3) . . ?
C16 O3 C17 117.7(4) . . ?
O3 C17 C18 109.9(3) . . ?
C23X C18 C19 151.7(6) . . ?
C23X C18 C19X 123.9(7) . . ?
C19 C18 C23 118.9(3) . . ?
C19X C18 C23 91.2(5) . . ?
C23X C18 C17 84.7(6) . . ?
C19 C18 C17 123.6(3) . . ?
C19X C18 C17 151.3(5) . . ?
C23 C18 C17 117.5(3) . . ?
C23X C18 C17X 121.8(7) . . ?
C19 C18 C17X 86.1(5) . . ?
C19X C18 C17X 112.9(6) . . ?
C23 C18 C17X 153.4(5) . . ?
C18 C19 C20 121.4(4) . . ?
C19 C20 C21 120.4(5) . . ?
C20 C21 C22 119.8(5) . . ?
C23 C22 C21 119.7(6) . . ?
C22 C23 C18 119.6(5) . . ?
C16 O3X C17X 111.6(8) . . ?
O3X C17X C18 102.7(6) . . ?
C20X C19X C18 114.7(10) . . ?
C21X C20X C19X 121.7(14) . . ?
C20X C21X C22X 119.9(14) . . ?
C23X C22X C21X 118.8(12) . . ?
C18 C23X C22X 120.3(10) . . ?
C29 C24 C25 119.6(2) . . ?
C29 C24 P1 117.94(16) . . ?
C25 C24 P1 122.39(17) . . ?
C26 C25 C24 119.7(2) . . ?
C25 C26 C27 120.3(2) . . ?
C28 C27 C26 120.3(2) . . ?
C27 C28 C29 119.7(2) . . ?
C28 C29 C24 120.3(2) . . ?
C35 C30 C31 118.7(2) . . ?
C35 C30 P1 121.03(18) . . ?
C31 C30 P1 120.17(17) . . ?
C32 C31 C30 120.7(2) . . ?
C33 C32 C31 119.9(3) . . ?
C34 C33 C32 119.7(2) . . ?
C33 C34 C35 120.6(2) . . ?
C34 C35 C30 120.2(2) . . ?

loop_
_geom_bond_atom_site_label_1
_geom_bond_atom_site_label_2
_geom_bond_distance
_geom_bond_site_symmetry_2
_geom_bond_publ_flag
Pt1 N1 2.0385(17) . ?
Pt1 P1 2.1977(5) . ?
Pt1 Cl1 2.2891(5) . ?
Pt1 Cl2 2.3921(5) . ?
P1 C30 1.794(2) . ?
P1 C1 1.812(2) . ?
P1 C24 1.817(2) . ?
N1 C7 1.286(3) . ?
N1 C8 1.458(3) . ?
C1 C2 1.393(3) . ?
C1 C6 1.411(3) . ?
C2 C3 1.397(3) . ?
C3 C4 1.382(4) . ?
C4 C5 1.381(3) . ?
C5 C6 1.399(3) . ?
C6 C7 1.456(3) . ?
C8 C9 1.385(3) . ?
C8 C13 1.387(3) . ?
C9 C10 1.387(3) . ?
C10 C11 1.382(4) . ?
C11 C12 1.382(3) . ?
C12 C13 1.390(3) . ?
C13 N2 1.429(3) . ?
N2 C14 1.343(3) . ?
C14 O1 1.221(3) . ?
C14 C15 1.519(3) . ?
C15 N3 1.437(3) . ?
N3 C16 1.345(3) . ?
C16 O2 1.212(3) . ?
C16 O3X 1.287(9) . ?
C16 O3 1.402(5) . ?
O3 C17 1.462(5) . ?
C17 C18 1.502(4) . ?
C18 C23X 1.298(9) . ?
C18 C19 1.340(5) . ?
C18 C19X 1.416(10) . ?
C18 C23 1.431(5) . ?
C18 C17X 1.564(8) . ?
C19 C20 1.377(6) . ?
C20 C21 1.377(9) . ?
C21 C22 1.382(11) . ?
C22 C23 1.378(9) . ?
O3X C17X 1.464(11) . ?
C19X C20X 1.377(15) . ?
C20X C21X 1.36(2) . ?
C21X C22X 1.394(19) . ?
C22X C23X 1.360(13) . ?
C24 C29 1.394(3) . ?
C24 C25 1.397(3) . ?
C25 C26 1.388(3) . ?
C26 C27 1.388(3) . ?
C27 C28 1.382(3) . ?
C28 C29 1.392(3) . ?
C30 C35 1.392(3) . ?
C30 C31 1.395(3) . ?
C31 C32 1.386(3) . ?
C32 C33 1.386(4) . ?
C33 C34 1.379(4) . ?
C34 C35 1.388(3) . ?

loop_
_geom_hbond_atom_site_label_D
_geom_hbond_atom_site_label_H
_geom_hbond_atom_site_label_A
_geom_hbond_distance_DH
_geom_hbond_distance_HA
_geom_hbond_distance_DA
_geom_hbond_angle_DHA
_geom_hbond_site_symmetry_A
N2 H2 N3 0.73(3) 2.40(3) 2.753(3) 111(2) .
N2 H2 Cl2 0.73(3) 2.75(3) 3.263(2) 130(3) .
N3 H3 Cl2 0.75(3) 2.58(3) 3.285(2) 159(3) 2_575

loop_
_geom_torsion_atom_site_label_1
_geom_torsion_atom_site_label_2
_geom_torsion_atom_site_label_3
_geom_torsion_atom_site_label_4
_geom_torsion
_geom_torsion_site_symmetry_1
_geom_torsion_site_symmetry_2
_geom_torsion_site_symmetry_3
_geom_torsion_site_symmetry_4
_geom_torsion_publ_flag
N1 Pt1 P1 C30 173.57(10) . . . . ?
Cl1 Pt1 P1 C30 -6.00(9) . . . . ?
N1 Pt1 P1 C1 50.31(9) . . . . ?
Cl1 Pt1 P1 C1 -129.26(8) . . . . ?
N1 Pt1 P1 C24 -62.66(9) . . . . ?
Cl1 Pt1 P1 C24 117.77(7) . . . . ?
P1 Pt1 N1 C7 -39.88(17) . . . . ?
Cl2 Pt1 N1 C7 141.64(17) . . . . ?
P1 Pt1 N1 C8 136.39(14) . . . . ?
Cl2 Pt1 N1 C8 -42.09(14) . . . . ?
C30 P1 C1 C2 14.1(2) . . . . ?
C24 P1 C1 C2 -99.04(19) . . . . ?
Pt1 P1 C1 C2 144.18(17) . . . . ?
C30 P1 C1 C6 -173.00(16) . . . . ?
C24 P1 C1 C6 73.84(18) . . . . ?
Pt1 P1 C1 C6 -42.94(17) . . . . ?
C6 C1 C2 C3 0.1(3) . . . . ?
P1 C1 C2 C3 172.88(18) . . . . ?
C1 C2 C3 C4 -1.5(4) . . . . ?
C2 C3 C4 C5 0.6(4) . . . . ?
C3 C4 C5 C6 1.6(4) . . . . ?
C4 C5 C6 C1 -3.0(3) . . . . ?
C4 C5 C6 C7 -176.2(2) . . . . ?
C2 C1 C6 C5 2.1(3) . . . . ?
P1 C1 C6 C5 -171.05(16) . . . . ?
C2 C1 C6 C7 174.7(2) . . . . ?
P1 C1 C6 C7 1.6(3) . . . . ?
C8 N1 C7 C6 -170.8(2) . . . . ?
Pt1 N1 C7 C6 5.7(3) . . . . ?
C5 C6 C7 N1 -163.5(2) . . . . ?
C1 C6 C7 N1 23.7(4) . . . . ?
C7 N1 C8 C9 92.7(2) . . . . ?
Pt1 N1 C8 C9 -84.1(2) . . . . ?
C7 N1 C8 C13 -83.2(2) . . . . ?
Pt1 N1 C8 C13 100.1(2) . . . . ?
C13 C8 C9 C10 0.8(4) . . . . ?
N1 C8 C9 C10 -175.1(2) . . . . ?
C8 C9 C10 C11 -0.2(4) . . . . ?
C9 C10 C11 C12 -0.6(4) . . . . ?
C10 C11 C12 C13 0.8(4) . . . . ?
C9 C8 C13 C12 -0.5(3) . . . . ?
N1 C8 C13 C12 175.18(19) . . . . ?
C9 C8 C13 N2 178.3(2) . . . . ?
N1 C8 C13 N2 -6.0(3) . . . . ?
C11 C12 C13 C8 -0.2(3) . . . . ?
C11 C12 C13 N2 -179.1(2) . . . . ?
C8 C13 N2 C14 85.6(3) . . . . ?
C12 C13 N2 C14 -95.6(3) . . . . ?
C13 N2 C14 O1 3.5(4) . . . . ?
C13 N2 C14 C15 -178.0(2) . . . . ?
O1 C14 C15 N3 -157.2(2) . . . . ?
N2 C14 C15 N3 24.3(3) . . . . ?
C14 C15 N3 C16 70.1(3) . . . . ?
C15 N3 C16 O2 -5.8(4) . . . . ?
C15 N3 C16 O3X 155.8(5) . . . . ?
C15 N3 C16 O3 -179.4(3) . . . . ?
O2 C16 O3 C17 -5.9(5) . . . . ?
O3X C16 O3 C17 -82.1(14) . . . . ?
N3 C16 O3 C17 167.4(3) . . . . ?
C16 O3 C17 C18 126.9(4) . . . . ?
O3 C17 C18 C23X 122.6(6) . . . . ?
O3 C17 C18 C19 -55.7(6) . . . . ?
O3 C17 C18 C19X -57.7(12) . . . . ?
O3 C17 C18 C23 120.9(4) . . . . ?
O3 C17 C18 C17X -76.4(6) . . . . ?
C23X C18 C19 C20 4.6(14) . . . . ?
C19X C18 C19 C20 -0.9(10) . . . . ?
C23 C18 C19 C20 4.5(6) . . . . ?
C17 C18 C19 C20 -178.9(4) . . . . ?
C17X C18 C19 C20 -165.9(5) . . . . ?
C18 C19 C20 C21 -2.6(8) . . . . ?
C19 C20 C21 C22 1.2(10) . . . . ?
C20 C21 C22 C23 -1.9(12) . . . . ?
C21 C22 C23 C18 3.8(11) . . . . ?
C23X C18 C23 C22 174.9(13) . . . . ?
C19 C18 C23 C22 -5.1(7) . . . . ?
C19X C18 C23 C22 -2.6(8) . . . . ?
C17 C18 C23 C22 178.0(6) . . . . ?
C17X C18 C23 C22 153.0(9) . . . . ?
O2 C16 O3X C17X -13.8(9) . . . . ?
N3 C16 O3X C17X -176.5(6) . . . . ?
O3 C16 O3X C17X 104.7(16) . . . . ?
C16 O3X C17X C18 -166.8(7) . . . . ?
C23X C18 C17X O3X 93.3(9) . . . . ?
C19 C18 C17X O3X -92.1(7) . . . . ?
C19X C18 C17X O3X -99.6(8) . . . . ?
C23 C18 C17X O3X 107.0(9) . . . . ?
C17 C18 C17X O3X 70.8(6) . . . . ?
C23X C18 C19X C20X -8.4(15) . . . . ?
C19 C18 C19X C20X 169(2) . . . . ?
C23 C18 C19X C20X -6.8(12) . . . . ?
C17 C18 C19X C20X 172.0(10) . . . . ?
C17X C18 C19X C20X -175.2(11) . . . . ?
C18 C19X C20X C21X 2(2) . . . . ?
C19X C20X C21X C22X 3(3) . . . . ?
C20X C21X C22X C23X -4(3) . . . . ?
C19 C18 C23X C22X 5.4(19) . . . . ?
C19X C18 C23X C22X 8.4(14) . . . . ?
C23 C18 C23X C22X 5.5(6) . . . . ?
C17 C18 C23X C22X -171.8(11) . . . . ?
C17X C18 C23X C22X 174.1(8) . . . . ?
C21X C22X C23X C18 -2.2(19) . . . . ?
C30 P1 C24 C29 84.90(19) . . . . ?
C1 P1 C24 C29 -161.35(17) . . . . ?
Pt1 P1 C24 C29 -45.86(18) . . . . ?
C30 P1 C24 C25 -98.23(19) . . . . ?
C1 P1 C24 C25 15.5(2) . . . . ?
Pt1 P1 C24 C25 131.01(17) . . . . ?
C29 C24 C25 C26 0.6(3) . . . . ?
P1 C24 C25 C26 -176.20(17) . . . . ?
C24 C25 C26 C27 -0.5(3) . . . . ?
C25 C26 C27 C28 -0.5(4) . . . . ?
C26 C27 C28 C29 1.3(4) . . . . ?
C27 C28 C29 C24 -1.1(4) . . . . ?
C25 C24 C29 C28 0.2(3) . . . . ?
P1 C24 C29 C28 177.14(18) . . . . ?
C1 P1 C30 C35 -122.4(2) . . . . ?
C24 P1 C30 C35 -11.1(2) . . . . ?
Pt1 P1 C30 C35 114.15(18) . . . . ?
C1 P1 C30 C31 60.6(2) . . . . ?
C24 P1 C30 C31 171.93(19) . . . . ?
Pt1 P1 C30 C31 -62.8(2) . . . . ?
C35 C30 C31 C32 1.1(4) . . . . ?
P1 C30 C31 C32 178.2(2) . . . . ?
C30 C31 C32 C33 -2.2(4) . . . . ?
C31 C32 C33 C34 1.6(5) . . . . ?
C32 C33 C34 C35 0.1(5) . . . . ?
C33 C34 C35 C30 -1.1(4) . . . . ?
C31 C30 C35 C34 0.5(4) . . . . ?
P1 C30 C35 C34 -176.5(2) . . . . ?
